data_4514305
loop_
_publ_author_name
'Carden, Will G.'
'Pedziwiatr, Jakub'
'Abboud, Khalil A.'
'McElwee-White, Lisa'

_publ_section_title
;
 Halide Effects on the Sublimation Temperature of X-Au-L Complexes:
 Implications for Their Use as Precursors in Vapor Phase Deposition
 Methods.
;
_journal_issue 46
_journal_name_full 'ACS applied materials &amp; interfaces'
_journal_page_first 40998
_journal_page_last 41005
_journal_paper_doi 10.1021/acsami.7b12465
_journal_volume 9
_journal_year 2017
_chemical_formula_sum 'C6 H18 Au Br N3 P'
_chemical_formula_weight 440.08
_space_group_crystal_system orthorhombic
_space_group_IT_number 62
_space_group_name_Hall '-P 2ac 2n'
_space_group_name_H-M_alt 'P n m a'
_symmetry_space_group_name_Hall '-P 2ac 2n'
_symmetry_space_group_name_H-M 'P n m a'
_atom_sites_solution_hydrogens geom
_atom_sites_solution_primary direct
_atom_sites_solution_secondary difmap
_audit_creation_method SHELXL-2014/7
_audit_update_record
;
2017-06-16 # Formatted by publCIF

;
_cell_angle_alpha 90
_cell_angle_beta 90
_cell_angle_gamma 90
_cell_formula_units_Z 4
_cell_length_a 14.8743(5)
_cell_length_b 11.3479(4)
_cell_length_c 7.2893(3)
_cell_measurement_reflns_used 9231
_cell_measurement_temperature 100(2)
_cell_measurement_theta_max 36.16
_cell_measurement_theta_min 2.74
_cell_volume 1230.38(8)
_computing_cell_refinement 'Bruker APEX2 (Bruker, 2014)'
_computing_data_collection 'Bruker APEX2 (Bruker, 2014)'
_computing_data_reduction 'Bruker Apex2 SAINT (Bruker, 2014)'
_computing_molecular_graphics 'XP in SHELXTL-plus, Bruker 2014'
_computing_publication_material 'SHELXL2014/7, Sheldrick, G. M. 2014'
_computing_structure_refinement 'SHELXL2014/7, Sheldrick G. M. 2014'
_computing_structure_solution 'SHELXL2014/7, Sheldrick G. M. 2014'
_diffrn_ambient_temperature 100(2)
_diffrn_measured_fraction_theta_full 1.000
_diffrn_measured_fraction_theta_max 0.999
_diffrn_measurement_device_type 'Bruker APEX-II CCD'
_diffrn_measurement_method '\f and \w scans'
_diffrn_radiation_type MoK\a
_diffrn_radiation_wavelength 0.71073
_diffrn_reflns_av_R_equivalents 0.0357
_diffrn_reflns_av_unetI/netI 0.0136
_diffrn_reflns_Laue_measured_fraction_full 1.000
_diffrn_reflns_Laue_measured_fraction_max 0.999
_diffrn_reflns_limit_h_max 24
_diffrn_reflns_limit_h_min -24
_diffrn_reflns_limit_k_max 18
_diffrn_reflns_limit_k_min -18
_diffrn_reflns_limit_l_max 12
_diffrn_reflns_limit_l_min -12
_diffrn_reflns_number 53775
_diffrn_reflns_point_group_measured_fraction_full 1.000
_diffrn_reflns_point_group_measured_fraction_max 0.999
_diffrn_reflns_theta_full 27.500
_diffrn_reflns_theta_max 36.324
_diffrn_reflns_theta_min 2.739
_exptl_absorpt_coefficient_mu 15.296
_exptl_absorpt_correction_T_max 0.6328
_exptl_absorpt_correction_T_min 0.2047
_exptl_absorpt_correction_type integration
_exptl_absorpt_process_details 'based on measured indexed crystal faces, Bruker SHELXTL2014 (Sheldrick, 2014)'
_exptl_crystal_colour colourless
_exptl_crystal_density_diffrn 2.376
_exptl_crystal_description plate
_exptl_crystal_F_000 816
_exptl_crystal_size_max 0.128
_exptl_crystal_size_mid 0.122
_exptl_crystal_size_min 0.031
_refine_diff_density_max 1.286
_refine_diff_density_min -0.694
_refine_diff_density_rms 0.095
_refine_ls_extinction_method none
_refine_ls_goodness_of_fit_ref 1.020
_refine_ls_hydrogen_treatment constr
_refine_ls_matrix_type full
_refine_ls_number_parameters 64
_refine_ls_number_reflns 3103
_refine_ls_number_restraints 0
_refine_ls_restrained_S_all 1.020
_refine_ls_R_factor_all 0.0157
_refine_ls_R_factor_gt 0.0119
_refine_ls_shift/su_max 0.001
_refine_ls_shift/su_mean 0.000
_refine_ls_structure_factor_coef Fsqd
_refine_ls_weighting_details 'w=1/[\s^2^(Fo^2^)+(0.0145P)^2^] where P=(Fo^2^+2Fc^2^)/3'
_refine_ls_weighting_scheme calc
_refine_ls_wR_factor_gt 0.0259
_refine_ls_wR_factor_ref 0.0264
_reflns_Friedel_coverage 0.000
_reflns_number_gt 2765
_reflns_number_total 3103
_reflns_threshold_expression 'I > 2\s(I)'
_cod_data_source_file am7b12465_si_002.cif
_cod_data_source_block will4
_cod_database_code 4514305
_shelx_shelxl_version_number 2014/7
_shelx_space_group_comment
; 
The symmetry employed for this shelxl refinement is uniquely defined 
by the following loop, which should always be used as a source of 
symmetry information in preference to the above space-group names. 
They are only intended as comments. 
;
_shelx_estimated_absorpt_t_min 0.245
_shelx_estimated_absorpt_t_max 0.648

loop_
_space_group_symop_operation_xyz
'x, y, z'
'-x+1/2, -y, z+1/2'
'-x, y+1/2, -z'
'x+1/2, -y+1/2, -z+1/2'
'-x, -y, -z'
'x-1/2, y, -z-1/2'
'x, -y-1/2, z'
'-x-1/2, y-1/2, z-1/2'

loop_
_atom_site_label
_atom_site_type_symbol
_atom_site_fract_x
_atom_site_fract_y
_atom_site_fract_z
_atom_site_U_iso_or_equiv
_atom_site_adp_type
_atom_site_occupancy
_atom_site_site_symmetry_order
_atom_site_calc_flag
_atom_site_refinement_flags_posn
_atom_site_refinement_flags_adp
_atom_site_refinement_flags_occupancy
Au1 Au 0.21800(2) 0.2500 0.55600(2) 0.01466(2) Uani 1 2 d S T P
Br1 Br 0.10918(2) 0.2500 0.31009(2) 0.02278(4) Uani 1 2 d S T P
P1 P 0.32367(3) 0.2500 0.77584(5) 0.01422(7) Uani 1 2 d S T P
N1 N 0.31936(7) 0.12662(9) 0.89626(14) 0.01979(19) Uani 1 1 d . . .
N2 N 0.43111(9) 0.2500 0.7052(2) 0.0204(3) Uani 1 2 d S T P
C1 C 0.23394(9) 0.06597(12) 0.92643(17) 0.0213(2) Uani 1 1 d . . .
H1A H 0.2443 -0.0193 0.9313 0.032 Uiso 1 1 calc R U .
H1B H 0.1926 0.0841 0.8256 0.032 Uiso 1 1 calc R U .
H1C H 0.2076 0.0924 1.0426 0.032 Uiso 1 1 calc R U .
C2 C 0.38637(11) 0.09976(14) 1.03841(19) 0.0308(3) Uani 1 1 d . . .
H2A H 0.3978 0.0147 1.0407 0.046 Uiso 1 1 calc R U .
H2B H 0.3636 0.1251 1.1583 0.046 Uiso 1 1 calc R U .
H2C H 0.4424 0.1416 1.0111 0.046 Uiso 1 1 calc R U .
C3 C 0.46340(10) 0.14290(14) 0.6133(2) 0.0331(3) Uani 1 1 d . . .
H3A H 0.5292 0.1438 0.6088 0.050 Uiso 1 1 calc R U .
H3B H 0.4394 0.1400 0.4882 0.050 Uiso 1 1 calc R U .
H3C H 0.4431 0.0734 0.6816 0.050 Uiso 1 1 calc R U .

loop_
_atom_site_aniso_label
_atom_site_aniso_U_11
_atom_site_aniso_U_22
_atom_site_aniso_U_33
_atom_site_aniso_U_23
_atom_site_aniso_U_13
_atom_site_aniso_U_12
Au1 0.01503(3) 0.01397(3) 0.01500(3) 0.000 -0.00192(2) 0.000
Br1 0.01845(7) 0.03191(9) 0.01796(7) 0.000 -0.00470(6) 0.000
P1 0.01401(16) 0.01396(17) 0.01468(17) 0.000 -0.00090(13) 0.000
N1 0.0189(4) 0.0186(5) 0.0219(4) 0.0055(4) -0.0044(4) -0.0018(4)
N2 0.0157(6) 0.0235(7) 0.0221(7) 0.000 0.0020(5) 0.000
C1 0.0217(5) 0.0178(5) 0.0244(6) 0.0028(4) 0.0009(5) -0.0021(4)
C2 0.0310(7) 0.0300(7) 0.0313(7) 0.0122(5) -0.0143(5) -0.0053(6)
C3 0.0238(6) 0.0391(8) 0.0363(7) -0.0095(6) 0.0064(6) 0.0081(6)

loop_
_atom_type_symbol
_atom_type_description
_atom_type_scat_dispersion_real
_atom_type_scat_dispersion_imag
_atom_type_scat_source
C C 0.0033 0.0016 'International Tables Vol C Tables 4.2.6.8 and 6.1.1.4'
H H 0.0000 0.0000 'International Tables Vol C Tables 4.2.6.8 and 6.1.1.4'
N N 0.0061 0.0033 'International Tables Vol C Tables 4.2.6.8 and 6.1.1.4'
P P 0.1023 0.0942 'International Tables Vol C Tables 4.2.6.8 and 6.1.1.4'
Br Br -0.2901 2.4595 'International Tables Vol C Tables 4.2.6.8 and 6.1.1.4'
Au Au -2.0133 8.8022 'International Tables Vol C Tables 4.2.6.8 and 6.1.1.4'

loop_
_geom_angle_atom_site_label_1
_geom_angle_atom_site_label_2
_geom_angle_atom_site_label_3
_geom_angle
_geom_angle_site_symmetry_1
P1 Au1 Br1 177.636(11) .
N1 P1 N1 115.69(8) 7_565
N1 P1 N2 101.51(5) 7_565
N1 P1 N2 101.51(5) .
N1 P1 Au1 110.60(4) 7_565
N1 P1 Au1 110.60(4) .
N2 P1 Au1 116.60(5) .
C1 N1 C2 112.69(10) .
C1 N1 P1 120.81(9) .
C2 N1 P1 121.57(9) .
C3 N2 C3 111.70(16) 7_565
C3 N2 P1 116.81(8) 7_565
C3 N2 P1 116.81(8) .

loop_
_geom_bond_atom_site_label_1
_geom_bond_atom_site_label_2
_geom_bond_distance
_geom_bond_site_symmetry_2
Au1 P1 2.2447(4) .
Au1 Br1 2.41517(18) .
P1 N1 1.6538(10) 7_565
P1 N1 1.6538(10) .
P1 N2 1.6789(15) .
N1 C1 1.4617(17) .
N1 C2 1.4697(16) .
N2 C3 1.4686(16) 7_565
N2 C3 1.4686(16) .
